data_4124472
loop_
_publ_author_name
'Willett, R.D.'
'Peterson, S.W.'
'Coyle, B.A.'

_publ_section_title
;
 Structural evidence for xenon-chlorine bonding. Neutron and X-Ray
 diffraction determinations of the structure of cesium and rubidium
 trioxodichloroxenate(VI) chloride, Cs9 (Xe O3 Cl2)4 Cl and Rb9 (Xe O3
 Cl2)4 Cl
;
_journal_name_full 'Journal of the American Chemical Society'
_journal_page_first 8202
_journal_page_last 8207
_journal_volume 99
_journal_year 1977
_chemical_formula_sum 'Cl8.173 O10.8 Rb8.213 Xe4'
_chemical_name_systematic 'Rb8.213 (Xe O3 Cl1.98)4 Cl0.253'
_space_group_IT_number 82
_symmetry_space_group_name_Hall 'I -4'
_symmetry_space_group_name_H-M 'I -4'
_cell_angle_alpha 90
_cell_angle_beta 90
_cell_angle_gamma 90
_cell_formula_units_Z 2
_cell_length_a 15.97
_cell_length_b 15.97
_cell_length_c 6.91
_cell_volume 1762.333
_citation_journal_id_ASTM JACSAT
_cod_data_source_file Willett_JACSAT_1977_214.cif
_cod_data_source_block Cl8.173O10.8Rb8.213Xe4
_cod_database_code 4124472

loop_
_symmetry_equiv_pos_as_xyz
x,y,z
y,-x,-z
-x,-y,z
-y,x,-z
x+1/2,y+1/2,z+1/2
y+1/2,-x+1/2,-z+1/2
-x+1/2,-y+1/2,z+1/2
-y+1/2,x+1/2,-z+1/2

loop_
_atom_site_label
_atom_site_type_symbol
_atom_site_fract_x
_atom_site_fract_y
_atom_site_fract_z
_atom_site_occupancy
_atom_site_U_iso_or_equiv
Rb2 Rb+1 0.4178 0.3156 0.0383 1 0.0
O1 O-2 0.123 0.122 -0.058 0.7 0.0
Cl4 Cl-1 0.216 0.051 -0.243 0.3 0.0
Cl3 Cl-1 0.2437 0.2301 0.282 0.7 0.0
O4 O-2 0.13 0.16 0.136 0.3 0.0
Xe2 Xe+6 0.239 0.1495 0.0986 0.3 0.0
Rb1 Rb+1 0.0985 0.3761 0.0109 0.99 0.0
O5 O-2 0.218 0.037 0.201 0.3 0.0
Cl1 Cl-1 0.5 0.5 0 0.253 0.0
O3 O-2 0.246 0.059 -0.231 0.7 0.0
Rb3 Rb+1 0 0 0 0.253 0.0
O2 O-2 0.241 0.022 0.113 0.7 0.0
Cl2 Cl-1 0.4152 0.1087 0.011 0.98 0.0
Xe1 Xe+6 0.233 0.1051 -0.0345 0.7 0.0
